data_4078099
loop_
_publ_author_name
'Olsen, Matthew T.'
'Rauchfuss, Thomas B.'
'Zaffaroni, Riccardo'

_publ_contact_author
; 
Danielle L. Gray 
University of Illinois 
School of Chemical Sciences, Box 59-1 
505 South Mathews Avenue 
Urbana, Illinois  61801 
USA 
;
_publ_section_title
;
 Reaction of Aryl Diazonium Salts and Diiron(I) Dithiolato Carbonyls:
 Evidence for Radical Intermediates.
;
_journal_issue 8
_journal_name_full Organometallics
_journal_page_first 3447
_journal_page_last 3450
_journal_paper_doi 10.1021/om300107s
_journal_volume 31
_journal_year 2012
_chemical_formula_moiety
; 
C39 H32 Cl Fe2 N2 O4 P2 S2, F6 P, 2(C H2 Cl2) 
;
_chemical_formula_sum 'C41 H36 Cl5 F6 Fe2 N2 O4 P3 S2'
_chemical_formula_weight 1180.70
_chemical_name_systematic
; 
? 
;
_space_group_IT_number 14
_symmetry_cell_setting monoclinic
_symmetry_space_group_name_Hall '-P 2yn'
_symmetry_space_group_name_H-M 'P 1 21/n 1'
_atom_sites_solution_hydrogens geom
_atom_sites_solution_primary direct
_atom_sites_solution_secondary difmap
_audit_creation_method SHELXL-97
_audit_update_record
; 
? 
;
_cell_angle_alpha 90.00
_cell_angle_beta 103.0460(10)
_cell_angle_gamma 90.00
_cell_formula_units_Z 4
_cell_length_a 10.6221(3)
_cell_length_b 22.8457(7)
_cell_length_c 20.3990(5)
_cell_measurement_reflns_used 8447
_cell_measurement_temperature 193(2)
_cell_measurement_theta_max 24.26
_cell_measurement_theta_min 2.19
_cell_volume 4822.4(2)
_computing_cell_refinement 'SAINT V7.23A (Bruker, 2005)'
_computing_data_collection 'APEX2 V2.0-1 (Bruker, 2004)'
_computing_data_reduction
; 
SAINT V7.23A, XPREP V2005/2, SADABS V2007/4, TWINABS V2007/5 
(Bruker, 2005 & 2007) 
;
_computing_molecular_graphics
; 
SHELXTL V6.12 (Bruker, 2005), CrystalMaker v2.1.3 (CrystalMaker, 1994) 
;
_computing_publication_material 'XCIF V6.12 (Bruker, 2005)'
_computing_structure_refinement 'SHELXTL V6.12 (Bruker, 2005)'
_computing_structure_solution 'SHELXTL V6.12 (Bruker, 2005)'
_diffrn_ambient_temperature 193(2)
_diffrn_measured_fraction_theta_full 0.996
_diffrn_measured_fraction_theta_max 0.996
_diffrn_measurement_device 'Bruker Kappa/ApexII CCD'
_diffrn_measurement_method 'profile data from \f and \w scans'
_diffrn_radiation_monochromator graphite
_diffrn_radiation_source 'fine-focus sealed tube'
_diffrn_radiation_type MoK\a
_diffrn_radiation_wavelength 0.71073
_diffrn_radiation_wavelength_id ga25uas
_diffrn_reflns_av_R_equivalents 0.0551
_diffrn_reflns_av_sigmaI/netI 0.0495
_diffrn_reflns_limit_h_max 12
_diffrn_reflns_limit_h_min -12
_diffrn_reflns_limit_k_max 27
_diffrn_reflns_limit_k_min -25
_diffrn_reflns_limit_l_max 24
_diffrn_reflns_limit_l_min -24
_diffrn_reflns_number 45240
_diffrn_reflns_theta_full 25.74
_diffrn_reflns_theta_max 25.74
_diffrn_reflns_theta_min 1.36
_exptl_absorpt_coefficient_mu 1.131
_exptl_absorpt_correction_T_max 0.9516
_exptl_absorpt_correction_T_min 0.7271
_exptl_absorpt_correction_type integration
_exptl_absorpt_process_details 'SHELXTL/XPREP V2005/2 (Bruker, 2005)'
_exptl_crystal_colour red
_exptl_crystal_density_diffrn 1.626
_exptl_crystal_density_method 'not measured'
_exptl_crystal_description columnar
_exptl_crystal_F_000 2384
_exptl_crystal_id ga25uas
_exptl_crystal_preparation
; 
The data crystal was mounted using oil (Parantone-N, Exxon) to a 
0.3 mm cryo-loop (Hampton Research) with the (1 -4 3) scattering 
planes roughly normal to the spindle axis. 
;
_exptl_crystal_size_max 0.48
_exptl_crystal_size_mid 0.05
_exptl_crystal_size_min 0.05
_refine_diff_density_max 0.570
_refine_diff_density_min -0.487
_refine_diff_density_rms 0.071
_refine_ls_extinction_method none
_refine_ls_goodness_of_fit_ref 1.008
_refine_ls_hydrogen_treatment noref
_refine_ls_matrix_type full
_refine_ls_number_parameters 587
_refine_ls_number_reflns 9167
_refine_ls_number_restraints 0
_refine_ls_restrained_S_all 1.008
_refine_ls_R_factor_all 0.0666
_refine_ls_R_factor_gt 0.0394
_refine_ls_shift/su_max 0.001
_refine_ls_shift/su_mean 0.000
_refine_ls_structure_factor_coef Fsqd
_refine_ls_weighting_details 'calc w=1/[\s^2^(Fo^2^)+(0.0345P)^2^+4.5705P] where P=(Fo^2^+2Fc^2^)/3'
_refine_ls_weighting_scheme calc
_refine_ls_wR_factor_gt 0.0800
_refine_ls_wR_factor_ref 0.0907
_reflns_number_gt 6673
_reflns_number_total 9167
_reflns_threshold_expression >2sigma(I)
_cod_data_source_file om300107s_si_002.cif
_cod_data_source_block ga25uas
_cod_depositor_comments
;
The following automatic conversions were performed:

'_symmetry_cell_setting' value 'Monoclinic' changed to 'monoclinic'
according to /home/saulius/struct/CIF-dictionaries/cif_core.dic
dictionary named 'cif_core.dic' version 2.4.1 from 2010-06-29.

Automatic conversion script
Id: cif_fix_values 1715 2011-07-08 13:25:40Z adriana 

 Adding full bibliography for 4078099.cif.
;
_cod_original_sg_symbol_H-M 'P 2(1)/n  '
_cod_database_code 4078099

loop_
_symmetry_equiv_pos_as_xyz
'x, y, z'
'-x+1/2, y+1/2, -z+1/2'
'-x, -y, -z'
'x-1/2, -y-1/2, z-1/2'

loop_
_atom_site_label
_atom_site_type_symbol
_atom_site_fract_x
_atom_site_fract_y
_atom_site_fract_z
_atom_site_U_iso_or_equiv
_atom_site_adp_type
_atom_site_occupancy
_atom_site_symmetry_multiplicity
_atom_site_calc_flag
_atom_site_refinement_flags
Fe1 Fe 0.92723(4) 0.057365(19) 0.31410(2) 0.01898(11) Uani 1 1 d .
Fe2 Fe 0.75135(4) -0.017032(19) 0.21450(2) 0.02172(11) Uani 1 1 d .
P1 P 0.86193(7) 0.14477(4) 0.34143(4) 0.02195(18) Uani 1 1 d .
S1 S 0.74279(7) 0.00627(4) 0.32398(4) 0.02336(17) Uani 1 1 d .
S2 S 0.96949(7) -0.03007(3) 0.26489(4) 0.02251(17) Uani 1 1 d .
P2 P 1.09614(7) 0.10327(4) 0.28996(4) 0.02084(18) Uani 1 1 d .
Cl42 Cl 0.46713(11) 0.13483(5) -0.08070(5) 0.0586(3) Uani 1 1 d .
N1 N 0.8222(2) 0.06313(11) 0.22318(12) 0.0201(5) Uani 1 1 d .
O1 O 0.7085(2) -0.14412(11) 0.22419(12) 0.0373(6) Uani 1 1 d .
O4 O 1.0802(2) 0.04497(11) 0.45222(11) 0.0399(6) Uani 1 1 d .
C9 C 1.1197(3) 0.10543(14) 0.20353(15) 0.0248(7) Uani 1 1 d .
C39 C 1.0197(3) 0.04803(14) 0.39831(16) 0.0248(7) Uani 1 1 d .
C38 C 0.7327(3) 0.10761(13) 0.12086(15) 0.0249(7) Uani 1 1 d .
N2 N 0.8201(2) 0.10596(11) 0.18597(12) 0.0240(6) Uani 1 1 d .
C1 C 0.7218(3) -0.09533(16) 0.22128(15) 0.0255(7) Uani 1 1 d .
C28 C 0.7141(3) 0.21822(14) 0.24195(16) 0.0289(7) Uani 1 1 d .
H28 H 0.7941 0.2324 0.2349 0.035 Uiso 1 1 calc R
C22 C 0.7966(3) 0.11178(16) 0.46184(15) 0.0326(8) Uani 1 1 d .
H22 H 0.7879 0.0733 0.4437 0.039 Uiso 1 1 calc R
O2 O 0.4701(2) 0.00433(12) 0.17705(14) 0.0537(7) Uani 1 1 d .
O3 O 0.7811(3) -0.03207(12) 0.07519(12) 0.0511(7) Uani 1 1 d .
C6 C 0.7851(3) -0.06043(15) 0.37400(16) 0.0308(8) Uani 1 1 d .
H6A H 0.7652 -0.0538 0.4186 0.037 Uiso 1 1 calc R
H6B H 0.7279 -0.0923 0.3518 0.037 Uiso 1 1 calc R
C29 C 0.5947(3) 0.15446(16) 0.29924(17) 0.0353(8) Uani 1 1 d .
H29 H 0.5925 0.1250 0.3318 0.042 Uiso 1 1 calc R
C5 C 0.9236(3) -0.08171(15) 0.38541(16) 0.0331(8) Uani 1 1 d .
H5A H 0.9294 -0.1194 0.4098 0.040 Uiso 1 1 calc R
H43B H 0.9788 -0.0534 0.4157 0.040 Uiso 1 1 calc R
C7 C 0.9839(3) 0.19794(14) 0.33272(15) 0.0266(7) Uani 1 1 d .
H7 H 0.9748 0.2380 0.3435 0.032 Uiso 1 1 calc R
C33 C 0.7830(3) 0.11075(15) 0.06403(16) 0.0334(8) Uani 1 1 d .
H33 H 0.8736 0.1079 0.0678 0.040 Uiso 1 1 calc R
C37 C 0.6016(3) 0.11297(14) 0.11601(16) 0.0298(8) Uani 1 1 d .
H37 H 0.5680 0.1114 0.1554 0.036 Uiso 1 1 calc R
C3 C 0.5785(3) -0.00192(15) 0.18961(17) 0.0324(8) Uani 1 1 d .
C2 C 0.7716(3) -0.02565(14) 0.12864(17) 0.0314(8) Uani 1 1 d .
C8 C 1.0857(3) 0.17992(14) 0.31114(15) 0.0249(7) Uani 1 1 d .
H8 H 1.1520 0.2066 0.3068 0.030 Uiso 1 1 calc R
C4 C 0.9812(3) -0.09052(14) 0.32455(16) 0.0310(8) Uani 1 1 d .
H4A H 0.9392 -0.1251 0.2997 0.037 Uiso 1 1 calc R
H4B H 1.0739 -0.1002 0.3410 0.037 Uiso 1 1 calc R
C27 C 0.7128(3) 0.17523(14) 0.29006(15) 0.0252(7) Uani 1 1 d .
C15 C 1.2523(3) 0.08026(14) 0.34136(15) 0.0245(7) Uani 1 1 d .
C30 C 0.5990(3) 0.24035(15) 0.20428(17) 0.0361(8) Uani 1 1 d .
H30 H 0.6005 0.2698 0.1716 0.043 Uiso 1 1 calc R
C36 C 0.5196(3) 0.12057(15) 0.05392(17) 0.0346(8) Uani 1 1 d .
H36 H 0.4292 0.1244 0.0501 0.042 Uiso 1 1 calc R
C10 C 1.1161(3) 0.15853(16) 0.17015(17) 0.0347(8) Uani 1 1 d .
H10 H 1.0986 0.1935 0.1916 0.042 Uiso 1 1 calc R
C16 C 1.3161(3) 0.11453(16) 0.39410(17) 0.0389(9) Uani 1 1 d .
H16 H 1.2818 0.1516 0.4019 0.047 Uiso 1 1 calc R
C25 C 0.7836(3) 0.17731(19) 0.55156(18) 0.0431(10) Uani 1 1 d .
H25 H 0.7646 0.1845 0.5942 0.052 Uiso 1 1 calc R
C11 C 1.1377(3) 0.16093(18) 0.10578(18) 0.0424(9) Uani 1 1 d .
H11 H 1.1377 0.1977 0.0840 0.051 Uiso 1 1 calc R
C13 C 1.1601(4) 0.05800(19) 0.10522(19) 0.0484(10) Uani 1 1 d .
H13 H 1.1741 0.0231 0.0826 0.058 Uiso 1 1 calc R
C34 C 0.7002(4) 0.11802(16) 0.00167(17) 0.0384(9) Uani 1 1 d .
H34 H 0.7330 0.1198 -0.0379 0.046 Uiso 1 1 calc R
C32 C 0.4803(3) 0.17684(18) 0.26078(19) 0.0449(10) Uani 1 1 d .
H32 H 0.3999 0.1623 0.2669 0.054 Uiso 1 1 calc R
C26 C 0.7684(3) 0.12264(18) 0.52411(16) 0.0378(9) Uani 1 1 d .
H26 H 0.7382 0.0917 0.5477 0.045 Uiso 1 1 calc R
C14 C 1.1410(4) 0.05491(17) 0.17010(17) 0.0415(9) Uani 1 1 d .
H14 H 1.1425 0.0180 0.1917 0.050 Uiso 1 1 calc R
C21 C 0.8373(3) 0.15684(14) 0.42622(15) 0.0258(7) Uani 1 1 d .
C35 C 0.5693(3) 0.12260(15) -0.00213(16) 0.0352(8) Uani 1 1 d .
C18 C 1.4800(3) 0.04212(17) 0.42548(18) 0.0389(9) Uani 1 1 d .
H18 H 1.5583 0.0292 0.4542 0.047 Uiso 1 1 calc R
C19 C 1.4177(3) 0.00731(17) 0.3739(2) 0.0440(10) Uani 1 1 d .
H19 H 1.4525 -0.0298 0.3669 0.053 Uiso 1 1 calc R
C20 C 1.3034(3) 0.02616(15) 0.33165(18) 0.0383(9) Uani 1 1 d .
H20 H 1.2601 0.0017 0.2959 0.046 Uiso 1 1 calc R
C12 C 1.1592(3) 0.11076(19) 0.07318(18) 0.0435(10) Uani 1 1 d .
H12 H 1.1733 0.1125 0.0289 0.052 Uiso 1 1 calc R
C17 C 1.4301(3) 0.09515(18) 0.43580(19) 0.0472(10) Uani 1 1 d .
H17 H 1.4737 0.1192 0.4719 0.057 Uiso 1 1 calc R
C24 C 0.8263(4) 0.22162(19) 0.5175(2) 0.0568(12) Uani 1 1 d .
H24 H 0.8387 0.2595 0.5370 0.068 Uiso 1 1 calc R
C31 C 0.4823(3) 0.21998(17) 0.21375(18) 0.0432(9) Uani 1 1 d .
H31 H 0.4037 0.2356 0.1880 0.052 Uiso 1 1 calc R
C23 C 0.8517(4) 0.21217(17) 0.45496(18) 0.0462(10) Uani 1 1 d .
H23 H 0.8793 0.2438 0.4314 0.055 Uiso 1 1 calc R
P3 P 0.60609(9) 0.15596(4) 0.71752(5) 0.0391(2) Uani 1 1 d .
F1 F 0.6408(3) 0.16930(13) 0.79495(13) 0.0822(9) Uani 1 1 d .
F2 F 0.6974(3) 0.20772(11) 0.70555(17) 0.0886(10) Uani 1 1 d .
F3 F 0.4874(2) 0.20037(10) 0.70901(13) 0.0603(6) Uani 1 1 d .
F4 F 0.7244(2) 0.11187(11) 0.72427(14) 0.0680(7) Uani 1 1 d .
F5 F 0.5686(3) 0.14255(12) 0.63890(12) 0.0739(8) Uani 1 1 d .
F6 F 0.5162(2) 0.10336(10) 0.72875(14) 0.0685(7) Uani 1 1 d .
Cl3 Cl 0.17462(14) 0.21639(7) 0.52483(8) 0.0894(4) Uani 1 1 d .
C41 C 0.3393(5) 0.2314(2) 0.5541(2) 0.0764(15) Uani 1 1 d .
H41A H 0.3498 0.2641 0.5868 0.092 Uiso 1 1 calc R
H41B H 0.3827 0.1965 0.5779 0.092 Uiso 1 1 calc R
Cl2 Cl 0.41282(13) 0.24987(6) 0.48895(7) 0.0768(4) Uani 1 1 d .
Cl4 Cl 0.92820(13) 0.09602(6) 0.89379(7) 0.0812(4) Uani 1 1 d .
C44 C 0.9492(5) 0.1586(2) 0.8489(2) 0.0737(14) Uani 1 1 d .
H44A H 0.9411 0.1484 0.8010 0.088 Uiso 1 1 calc R
H44B H 0.8806 0.1873 0.8516 0.088 Uiso 1 1 calc R
Cl5 Cl 1.09908(13) 0.19013(7) 0.88039(7) 0.0911(5) Uani 1 1 d .

loop_
_atom_site_aniso_label
_atom_site_aniso_U_11
_atom_site_aniso_U_22
_atom_site_aniso_U_33
_atom_site_aniso_U_23
_atom_site_aniso_U_13
_atom_site_aniso_U_12
Fe1 0.0175(2) 0.0217(2) 0.0171(2) -0.00034(18) 0.00257(16) -0.00138(17)
Fe2 0.0208(2) 0.0227(3) 0.0202(2) -0.00002(19) 0.00171(17) -0.00220(18)
P1 0.0208(4) 0.0236(5) 0.0221(4) -0.0017(3) 0.0059(3) -0.0003(3)
S1 0.0208(4) 0.0273(5) 0.0222(4) -0.0004(3) 0.0054(3) -0.0029(3)
S2 0.0209(4) 0.0235(4) 0.0227(4) 0.0007(3) 0.0042(3) 0.0005(3)
P2 0.0180(4) 0.0229(4) 0.0216(4) -0.0011(3) 0.0045(3) -0.0012(3)
Cl42 0.0730(7) 0.0516(7) 0.0343(5) 0.0041(5) -0.0232(5) -0.0057(5)
N1 0.0176(12) 0.0226(15) 0.0208(13) -0.0009(11) 0.0060(10) 0.0015(10)
O1 0.0408(14) 0.0242(15) 0.0445(15) 0.0032(11) 0.0043(11) -0.0031(11)
O4 0.0366(13) 0.0553(17) 0.0233(13) 0.0033(11) -0.0025(11) -0.0021(12)
C9 0.0179(15) 0.033(2) 0.0240(16) 0.0017(14) 0.0067(12) -0.0031(13)
C39 0.0227(16) 0.0246(18) 0.0279(18) -0.0013(14) 0.0076(14) -0.0042(13)
C38 0.0284(17) 0.0211(18) 0.0230(16) 0.0011(13) 0.0009(13) 0.0000(13)
N2 0.0221(13) 0.0273(16) 0.0219(13) 0.0022(12) 0.0034(11) 0.0003(11)
C1 0.0220(16) 0.033(2) 0.0194(16) -0.0009(14) 0.0007(12) 0.0002(14)
C28 0.0307(17) 0.0219(18) 0.0345(19) -0.0009(15) 0.0083(14) -0.0005(14)
C22 0.0306(18) 0.041(2) 0.0258(18) -0.0056(16) 0.0058(14) -0.0051(16)
O2 0.0241(14) 0.0563(19) 0.075(2) 0.0199(15) -0.0009(13) 0.0008(12)
O3 0.082(2) 0.0463(17) 0.0275(14) -0.0033(12) 0.0189(14) 0.0034(15)
C6 0.0352(18) 0.033(2) 0.0241(17) 0.0071(15) 0.0074(14) -0.0067(15)
C29 0.0291(18) 0.042(2) 0.036(2) 0.0087(17) 0.0094(15) 0.0030(16)
C5 0.0381(19) 0.030(2) 0.0288(18) 0.0108(15) 0.0023(15) -0.0020(15)
C7 0.0294(17) 0.0189(17) 0.0310(18) -0.0019(14) 0.0061(14) -0.0016(14)
C33 0.0293(18) 0.040(2) 0.0312(19) 0.0026(16) 0.0074(15) -0.0007(16)
C37 0.0265(17) 0.032(2) 0.0311(18) 0.0040(15) 0.0063(14) -0.0008(14)
C3 0.033(2) 0.028(2) 0.0339(19) 0.0036(15) 0.0020(15) -0.0062(15)
C2 0.0391(19) 0.0238(19) 0.0298(19) 0.0000(15) 0.0045(15) -0.0030(15)
C8 0.0234(16) 0.0244(18) 0.0269(17) 0.0002(14) 0.0058(13) -0.0052(13)
C4 0.0294(17) 0.0245(19) 0.0352(19) 0.0078(15) -0.0008(14) 0.0034(14)
C27 0.0279(16) 0.0236(18) 0.0246(16) -0.0028(14) 0.0068(13) 0.0035(13)
C15 0.0201(15) 0.0291(19) 0.0253(17) 0.0009(14) 0.0069(13) -0.0020(13)
C30 0.046(2) 0.029(2) 0.0327(19) 0.0055(15) 0.0058(16) 0.0099(16)
C36 0.0269(18) 0.033(2) 0.041(2) 0.0035(16) 0.0003(15) 0.0006(15)
C10 0.0355(19) 0.035(2) 0.034(2) 0.0055(16) 0.0088(15) -0.0007(16)
C16 0.0314(19) 0.040(2) 0.040(2) -0.0124(18) -0.0020(16) 0.0058(16)
C25 0.040(2) 0.066(3) 0.0266(19) -0.0117(19) 0.0132(16) 0.0075(19)
C11 0.042(2) 0.051(3) 0.034(2) 0.0173(19) 0.0084(17) -0.0030(18)
C13 0.061(3) 0.051(3) 0.038(2) -0.009(2) 0.0221(19) 0.001(2)
C34 0.050(2) 0.043(2) 0.0234(18) 0.0037(16) 0.0107(16) -0.0034(18)
C32 0.0251(18) 0.061(3) 0.050(2) 0.007(2) 0.0110(17) 0.0079(18)
C26 0.0274(18) 0.060(3) 0.0262(18) 0.0004(18) 0.0060(14) -0.0036(17)
C14 0.058(2) 0.038(2) 0.033(2) -0.0004(17) 0.0195(18) -0.0002(19)
C21 0.0199(15) 0.034(2) 0.0241(17) -0.0017(14) 0.0069(13) 0.0029(13)
C35 0.045(2) 0.028(2) 0.0249(18) 0.0025(15) -0.0092(15) -0.0059(16)
C18 0.0228(17) 0.047(2) 0.043(2) 0.0089(18) -0.0015(15) 0.0015(16)
C19 0.0309(19) 0.034(2) 0.063(3) 0.0007(19) 0.0003(18) 0.0100(16)
C20 0.0314(18) 0.031(2) 0.047(2) -0.0106(17) -0.0025(16) -0.0013(16)
C12 0.035(2) 0.070(3) 0.0287(19) 0.006(2) 0.0134(16) -0.0059(19)
C17 0.037(2) 0.056(3) 0.040(2) -0.016(2) -0.0094(17) 0.0052(19)
C24 0.085(3) 0.047(3) 0.046(2) -0.017(2) 0.029(2) 0.006(2)
C31 0.033(2) 0.051(3) 0.043(2) 0.0041(19) 0.0036(17) 0.0142(18)
C23 0.070(3) 0.033(2) 0.042(2) -0.0044(18) 0.027(2) 0.0034(19)
P3 0.0376(5) 0.0326(6) 0.0519(6) -0.0039(5) 0.0202(5) -0.0024(4)
F1 0.0851(19) 0.100(2) 0.0575(16) -0.0205(15) 0.0084(14) 0.0235(17)
F2 0.0884(19) 0.0405(15) 0.163(3) -0.0192(17) 0.083(2) -0.0219(14)
F3 0.0559(14) 0.0457(14) 0.0838(17) 0.0063(13) 0.0250(13) 0.0162(11)
F4 0.0431(13) 0.0560(16) 0.105(2) -0.0237(14) 0.0172(13) 0.0094(12)
F5 0.096(2) 0.0737(19) 0.0543(16) -0.0034(13) 0.0220(14) 0.0136(16)
F6 0.0686(16) 0.0425(14) 0.107(2) 0.0055(14) 0.0473(15) -0.0069(12)
Cl3 0.0850(9) 0.0893(11) 0.1000(10) 0.0114(8) 0.0336(8) -0.0191(8)
C41 0.088(4) 0.083(4) 0.051(3) 0.008(3) 0.000(3) 0.009(3)
Cl2 0.0785(8) 0.0725(9) 0.0829(9) -0.0198(7) 0.0255(7) -0.0250(7)
Cl4 0.0765(8) 0.0729(9) 0.1036(10) -0.0147(8) 0.0401(8) -0.0049(7)
C44 0.072(3) 0.090(4) 0.057(3) -0.003(3) 0.009(2) 0.001(3)
Cl5 0.0696(8) 0.1138(12) 0.0940(10) 0.0158(9) 0.0274(7) -0.0167(8)

loop_
_atom_type_symbol
_atom_type_description
_atom_type_scat_dispersion_real
_atom_type_scat_dispersion_imag
_atom_type_scat_source
C C 0.0033 0.0016 'International Tables Vol C Tables 4.2.6.8 and 6.1.1.4'
H H 0.0000 0.0000 'International Tables Vol C Tables 4.2.6.8 and 6.1.1.4'
N N 0.0061 0.0033 'International Tables Vol C Tables 4.2.6.8 and 6.1.1.4'
O O 0.0106 0.0060 'International Tables Vol C Tables 4.2.6.8 and 6.1.1.4'
F F 0.0171 0.0103 'International Tables Vol C Tables 4.2.6.8 and 6.1.1.4'
P P 0.1023 0.0942 'International Tables Vol C Tables 4.2.6.8 and 6.1.1.4'
S S 0.1246 0.1234 'International Tables Vol C Tables 4.2.6.8 and 6.1.1.4'
Cl Cl 0.1484 0.1585 'International Tables Vol C Tables 4.2.6.8 and 6.1.1.4'
Fe Fe 0.3463 0.8444 'International Tables Vol C Tables 4.2.6.8 and 6.1.1.4'

loop_
_geom_angle_atom_site_label_1
_geom_angle_atom_site_label_2
_geom_angle_atom_site_label_3
_geom_angle
C39 Fe1 N1 176.66(12)
C39 Fe1 P1 90.05(10)
N1 Fe1 P1 91.94(8)
C39 Fe1 P2 88.48(10)
N1 Fe1 P2 94.30(7)
P1 Fe1 P2 86.85(3)
C39 Fe1 S2 101.23(10)
N1 Fe1 S2 76.77(7)
P1 Fe1 S2 168.71(3)
P2 Fe1 S2 93.75(3)
C39 Fe1 S1 98.47(10)
N1 Fe1 S1 78.65(7)
P1 Fe1 S1 96.44(3)
P2 Fe1 S1 172.28(3)
S2 Fe1 S1 81.65(3)
C39 Fe1 Fe2 135.57(10)
N1 Fe1 Fe2 41.14(7)
P1 Fe1 Fe2 120.14(3)
P2 Fe1 Fe2 122.19(3)
S2 Fe1 Fe2 50.56(2)
S1 Fe1 Fe2 50.18(2)
C2 Fe2 C3 94.74(15)
C2 Fe2 C1 91.52(14)
C3 Fe2 C1 91.56(14)
C2 Fe2 N1 93.52(12)
C3 Fe2 N1 100.88(13)
C1 Fe2 N1 166.14(12)
C2 Fe2 S1 171.71(11)
C3 Fe2 S1 88.21(11)
C1 Fe2 S1 96.15(10)
N1 Fe2 S1 78.31(7)
C2 Fe2 S2 95.10(11)
C3 Fe2 S2 169.85(11)
C1 Fe2 S2 90.69(9)
N1 Fe2 S2 76.01(7)
S1 Fe2 S2 81.71(3)
C2 Fe2 Fe1 121.84(10)
C3 Fe2 Fe1 121.41(11)
C1 Fe2 Fe1 127.00(9)
N1 Fe2 Fe1 40.35(7)
S1 Fe2 Fe1 50.49(2)
S2 Fe2 Fe1 50.33(2)
C7 P1 C21 104.45(14)
C7 P1 C27 103.56(14)
C21 P1 C27 101.22(14)
C7 P1 Fe1 107.85(11)
C21 P1 Fe1 119.45(11)
C27 P1 Fe1 118.47(10)
C6 S1 Fe2 106.71(11)
C6 S1 Fe1 111.09(11)
Fe2 S1 Fe1 79.33(3)
C4 S2 Fe1 110.66(11)
C4 S2 Fe2 107.57(11)
Fe1 S2 Fe2 79.11(3)
C8 P2 C15 103.74(14)
C8 P2 C9 103.39(15)
C15 P2 C9 104.81(13)
C8 P2 Fe1 107.85(10)
C15 P2 Fe1 114.19(10)
C9 P2 Fe1 121.08(10)
N2 N1 Fe1 124.6(2)
N2 N1 Fe2 136.6(2)
Fe1 N1 Fe2 98.52(11)
C14 C9 C10 118.5(3)
C14 C9 P2 121.5(3)
C10 C9 P2 120.0(3)
O4 C39 Fe1 176.6(3)
C37 C38 C33 120.7(3)
C37 C38 N2 119.9(3)
C33 C38 N2 118.9(3)
N1 N2 C38 120.4(2)
O1 C1 Fe2 176.7(3)
C30 C28 C27 120.1(3)
C30 C28 H28 120.0
C27 C28 H28 120.0
C21 C22 C26 120.2(3)
C21 C22 H22 119.9
C26 C22 H22 119.9
C5 C6 S1 117.4(2)
C5 C6 H6A 108.0
S1 C6 H6A 108.0
C5 C6 H6B 108.0
S1 C6 H6B 108.0
H6A C6 H6B 107.2
C32 C29 C27 120.0(3)
C32 C29 H29 120.0
C27 C29 H29 120.0
C6 C5 C4 118.3(3)
C6 C5 H5A 107.7
C4 C5 H5A 107.7
C6 C5 H43B 107.7
C4 C5 H43B 107.7
H5A C5 H43B 107.1
C8 C7 P1 118.7(2)
C8 C7 H7 120.7
P1 C7 H7 120.7
C34 C33 C38 119.4(3)
C34 C33 H33 120.3
C38 C33 H33 120.3
C36 C37 C38 119.7(3)
C36 C37 H37 120.1
C38 C37 H37 120.1
O2 C3 Fe2 175.2(3)
O3 C2 Fe2 178.0(3)
C7 C8 P2 118.6(2)
C7 C8 H8 120.7
P2 C8 H8 120.7
C5 C4 S2 117.8(2)
C5 C4 H4A 107.9
S2 C4 H4A 107.9
C5 C4 H4B 107.9
S2 C4 H4B 107.9
H4A C4 H4B 107.2
C28 C27 C29 119.2(3)
C28 C27 P1 121.9(2)
C29 C27 P1 118.9(2)
C16 C15 C20 118.7(3)
C16 C15 P2 120.5(2)
C20 C15 P2 120.6(2)
C31 C30 C28 120.6(3)
C31 C30 H30 119.7
C28 C30 H30 119.7
C35 C36 C37 119.4(3)
C35 C36 H36 120.3
C37 C36 H36 120.3
C11 C10 C9 120.5(3)
C11 C10 H10 119.7
C9 C10 H10 119.7
C15 C16 C17 120.3(3)
C15 C16 H16 119.8
C17 C16 H16 119.8
C24 C25 C26 119.6(3)
C24 C25 H25 120.2
C26 C25 H25 120.2
C12 C11 C10 120.6(4)
C12 C11 H11 119.7
C10 C11 H11 119.7
C12 C13 C14 120.9(4)
C12 C13 H13 119.5
C14 C13 H13 119.5
C35 C34 C33 119.0(3)
C35 C34 H34 120.5
C33 C34 H34 120.5
C31 C32 C29 120.5(3)
C31 C32 H32 119.8
C29 C32 H32 119.8
C25 C26 C22 120.5(4)
C25 C26 H26 119.7
C22 C26 H26 119.7
C9 C14 C13 120.2(4)
C9 C14 H14 119.9
C13 C14 H14 119.9
C22 C21 C23 118.3(3)
C22 C21 P1 120.9(2)
C23 C21 P1 120.8(3)
C36 C35 C34 121.8(3)
C36 C35 Cl42 119.8(3)
C34 C35 Cl42 118.3(3)
C17 C18 C19 120.1(3)
C17 C18 H18 120.0
C19 C18 H18 120.0
C18 C19 C20 120.1(3)
C18 C19 H19 120.0
C20 C19 H19 120.0
C15 C20 C19 120.3(3)
C15 C20 H20 119.8
C19 C20 H20 119.8
C11 C12 C13 119.2(3)
C11 C12 H12 120.4
C13 C12 H12 120.4
C18 C17 C16 120.5(3)
C18 C17 H17 119.8
C16 C17 H17 119.8
C25 C24 C23 120.9(4)
C25 C24 H24 119.6
C23 C24 H24 119.6
C30 C31 C32 119.7(3)
C30 C31 H31 120.2
C32 C31 H31 120.2
C24 C23 C21 120.5(4)
C24 C23 H23 119.8
C21 C23 H23 119.8
F1 P3 F2 89.83(17)
F1 P3 F6 90.81(16)
F2 P3 F6 178.91(15)
F1 P3 F4 91.95(15)
F2 P3 F4 89.24(14)
F6 P3 F4 89.86(13)
F1 P3 F5 179.16(16)
F2 P3 F5 90.63(16)
F6 P3 F5 88.73(15)
F4 P3 F5 88.76(14)
F1 P3 F3 89.23(14)
F2 P3 F3 90.27(14)
F6 P3 F3 90.61(13)
F4 P3 F3 178.73(15)
F5 P3 F3 90.07(14)
Cl2 C41 Cl3 111.9(2)
Cl2 C41 H41A 109.2
Cl3 C41 H41A 109.2
Cl2 C41 H41B 109.2
Cl3 C41 H41B 109.2
H41A C41 H41B 107.9
Cl5 C44 Cl4 111.3(3)
Cl5 C44 H44A 109.4
Cl4 C44 H44A 109.4
Cl5 C44 H44B 109.4
Cl4 C44 H44B 109.4
H44A C44 H44B 108.0

loop_
_geom_bond_atom_site_label_1
_geom_bond_atom_site_label_2
_geom_bond_distance
Fe1 C39 1.789(3)
Fe1 N1 1.941(2)
Fe1 P1 2.2256(9)
Fe1 P2 2.2271(9)
Fe1 S2 2.3244(9)
Fe1 S1 2.3280(8)
Fe1 Fe2 2.9653(6)
Fe2 C2 1.823(4)
Fe2 C3 1.824(3)
Fe2 C1 1.827(4)
Fe2 N1 1.973(3)
Fe2 S1 2.3176(9)
Fe2 S2 2.3321(8)
P1 C7 1.814(3)
P1 C21 1.828(3)
P1 C27 1.828(3)
S1 C6 1.832(3)
S2 C4 1.826(3)
P2 C8 1.813(3)
P2 C15 1.828(3)
P2 C9 1.837(3)
Cl42 C35 1.744(3)
N1 N2 1.235(3)
O1 C1 1.127(4)
O4 C39 1.144(4)
C9 C14 1.385(5)
C9 C10 1.387(4)
C38 C37 1.379(4)
C38 C33 1.384(4)
C38 N2 1.439(4)
C28 C30 1.384(4)
C28 C27 1.391(4)
C28 H28 0.9500
C22 C21 1.384(5)
C22 C26 1.392(4)
C22 H22 0.9500
O2 C3 1.130(4)
O3 C2 1.127(4)
C6 C5 1.516(4)
C6 H6A 0.9900
C6 H6B 0.9900
C29 C32 1.387(5)
C29 C27 1.393(4)
C29 H29 0.9500
C5 C4 1.517(5)
C5 H5A 0.9900
C5 H43B 0.9900
C7 C8 1.322(4)
C7 H7 0.9500
C33 C34 1.384(5)
C33 H33 0.9500
C37 C36 1.376(4)
C37 H37 0.9500
C8 H8 0.9500
C4 H4A 0.9900
C4 H4B 0.9900
C15 C16 1.379(4)
C15 C20 1.382(5)
C30 C31 1.378(5)
C30 H30 0.9500
C36 C35 1.364(5)
C36 H36 0.9500
C10 C11 1.384(5)
C10 H10 0.9500
C16 C17 1.386(5)
C16 H16 0.9500
C25 C24 1.362(6)
C25 C26 1.363(5)
C25 H25 0.9500
C11 C12 1.370(5)
C11 H11 0.9500
C13 C12 1.370(5)
C13 C14 1.385(5)
C13 H13 0.9500
C34 C35 1.379(5)
C34 H34 0.9500
C32 C31 1.379(5)
C32 H32 0.9500
C26 H26 0.9500
C14 H14 0.9500
C21 C23 1.387(5)
C18 C17 1.357(5)
C18 C19 1.365(5)
C18 H18 0.9500
C19 C20 1.389(5)
C19 H19 0.9500
C20 H20 0.9500
C12 H12 0.9500
C17 H17 0.9500
C24 C23 1.379(5)
C24 H24 0.9500
C31 H31 0.9500
C23 H23 0.9500
P3 F1 1.569(3)
P3 F2 1.583(2)
P3 F6 1.584(2)
P3 F4 1.592(2)
P3 F5 1.592(3)
P3 F3 1.597(2)
Cl3 C41 1.750(5)
C41 Cl2 1.740(5)
C41 H41A 0.9900
C41 H41B 0.9900
Cl4 C44 1.739(5)
C44 Cl5 1.733(5)
C44 H44A 0.9900
C44 H44B 0.9900
